data_4026207
loop_
_publ_author_name
'Marina Martjuga'
'Sergey Belyakov'
'Edvards Liepinsh'
'Edgars Suna'

_publ_section_title
;
 Asymmetric Synthesis of 1,3-Diamines. II: Diastereoselective Reduction of
 Atropisomeric N-tert-Butanesulfinylketimines
;
_journal_name_full 'Journal of Organic Chemistry'
_journal_page_first 2635
_journal_page_last 2647
_journal_paper_doi 10.1021/jo1025767
_journal_volume 76
_journal_year 2011
_chemical_absolute_configuration rmad
_chemical_formula_moiety 'C16 H27 Cl N2 O S'
_chemical_formula_sum 'C16 H27 Cl N2 O S'
_chemical_formula_weight 330.91
_chemical_name_systematic
; 
 ? 
;
_space_group_IT_number 4
_symmetry_cell_setting monoclinic
_symmetry_space_group_name_Hall 'P 2yb'
_symmetry_space_group_name_H-M 'P 1 21 1'
_atom_sites_solution_hydrogens mixed
_atom_sites_solution_primary direct
_atom_sites_solution_secondary difmap
_audit_creation_method SHELXL-97
_cell_angle_alpha 90.00
_cell_angle_beta 101.7074(16)
_cell_angle_gamma 90.00
_cell_formula_units_Z 2
_cell_length_a 10.2036(4)
_cell_length_b 8.6192(3)
_cell_length_c 10.5131(6)
_cell_measurement_reflns_used 1635
_cell_measurement_temperature 173(2)
_cell_measurement_theta_max 25.0
_cell_measurement_theta_min 0.9
_cell_volume 905.36(7)
_computing_structure_refinement 'SHELXL-97 (Sheldrick, 1997)'
_computing_structure_solution 'SHELXS-97 (Sheldrick, 1990)'
_diffrn_ambient_temperature 173(2)
_diffrn_measured_fraction_theta_full 0.981
_diffrn_measured_fraction_theta_max 0.981
_diffrn_measurement_device_type 'Bruker-Nonius KappaCCD'
_diffrn_measurement_method '\f and \w scan'
_diffrn_radiation_monochromator graphite
_diffrn_radiation_source 'fine-focus sealed tube'
_diffrn_radiation_type MoK\a
_diffrn_radiation_wavelength 0.71073
_diffrn_reflns_av_R_equivalents 0.0067
_diffrn_reflns_av_sigmaI/netI 0.0547
_diffrn_reflns_limit_h_max 13
_diffrn_reflns_limit_h_min -13
_diffrn_reflns_limit_k_max 8
_diffrn_reflns_limit_k_min -9
_diffrn_reflns_limit_l_max 13
_diffrn_reflns_limit_l_min -13
_diffrn_reflns_number 3697
_diffrn_reflns_theta_full 27.5
_diffrn_reflns_theta_max 27.5
_diffrn_reflns_theta_min 1.98
_exptl_absorpt_coefficient_mu 0.328
_exptl_absorpt_correction_type none
_exptl_crystal_colour Colourless
_exptl_crystal_density_diffrn 1.214
_exptl_crystal_description 'Prism '
_exptl_crystal_F_000 356
_exptl_crystal_size_max 0.28
_exptl_crystal_size_mid 0.17
_exptl_crystal_size_min 0.08
_refine_diff_density_max 0.530
_refine_diff_density_min -0.680
_refine_diff_density_rms 0.195
_refine_ls_abs_structure_details 'Flack H D (1983), Acta Cryst. A39, 876-881'
_refine_ls_abs_structure_Flack 0.05(9)
_refine_ls_extinction_method none
_refine_ls_goodness_of_fit_ref 1.160
_refine_ls_hydrogen_treatment constr
_refine_ls_matrix_type full
_refine_ls_number_parameters 190
_refine_ls_number_reflns 3655
_refine_ls_number_restraints 1
_refine_ls_restrained_S_all 1.160
_refine_ls_R_factor_all 0.0533
_refine_ls_R_factor_gt 0.0414
_refine_ls_shift/su_max 0.001
_refine_ls_shift/su_mean 0.000
_refine_ls_structure_factor_coef Fsqd
_refine_ls_weighting_details 'calc w=1/[\s^2^(Fo^2^)+(0.0850P)^2^+0.0000P] where P=(Fo^2^+2Fc^2^)/3'
_refine_ls_weighting_scheme calc
_refine_ls_wR_factor_gt 0.1135
_refine_ls_wR_factor_ref 0.1419
_reflns_number_gt 3258
_reflns_number_total 3655
_reflns_threshold_expression >2sigma(I)
_cod_data_source_file jo1025767_si_002_5e.cif
_cod_data_source_block 1031
_cod_original_sg_symbol_H-M 'P 21 '
_cod_database_code 4026207
_cod_database_fobs_code 4026207

loop_
_symmetry_equiv_pos_as_xyz
'x, y, z'
'-x, y+1/2, -z'

loop_
_atom_site_label
_atom_site_type_symbol
_atom_site_fract_x
_atom_site_fract_y
_atom_site_fract_z
_atom_site_U_iso_or_equiv
_atom_site_adp_type
_atom_site_occupancy
_atom_site_symmetry_multiplicity
_atom_site_calc_flag
_atom_site_refinement_flags
S15 S 0.38075(7) -0.16092(8) -0.06320(6) 0.02300(19) Uani 1 1 d .
Cl21 Cl 0.05501(9) -0.29741(10) 0.39263(9) 0.0401(3) Uani 1 1 d .
N14 N 0.4078(3) -0.2007(3) 0.0955(2) 0.0207(5) Uani 1 1 d .
H14 H 0.4632 -0.2930 0.1088 0.025 Uiso 1 1 d R
O16 O 0.4435(2) -0.0085(3) -0.0847(2) 0.0331(5) Uani 1 1 d .
C1 C 0.2829(3) 0.1135(4) 0.2769(3) 0.0241(6) Uani 1 1 d .
C5 C 0.1020(3) 0.0103(4) 0.3713(3) 0.0305(7) Uani 1 1 d .
H5 H 0.0254 0.0262 0.4099 0.037 Uiso 1 1 d R
C9 C 0.4421(3) -0.0728(3) 0.1924(3) 0.0218(6) Uani 1 1 d .
H9 H 0.4564 0.0194 0.1355 0.026 Uiso 1 1 d R
C3 C 0.2536(3) -0.1633(4) 0.2952(3) 0.0245(6) Uani 1 1 d .
H3 H 0.2818 -0.2674 0.2823 0.029 Uiso 1 1 d R
C2 C 0.3250(3) -0.0394(3) 0.2581(3) 0.0211(6) Uani 1 1 d .
C4 C 0.1442(3) -0.1381(4) 0.3512(3) 0.0263(7) Uani 1 1 d .
N7 N 0.3473(3) 0.2409(3) 0.2386(3) 0.0329(6) Uani 1 1 d .
H7 H 0.4100 0.2226 0.1859 0.040 Uiso 1 1 d R
C18 C 0.1562(4) 0.0225(4) -0.0494(4) 0.0349(8) Uani 1 1 d .
H18A H 0.0610 0.0350 -0.0746 0.042 Uiso 1 1 d R
H18B H 0.2000 0.1084 -0.0813 0.042 Uiso 1 1 d R
H18C H 0.1816 0.0188 0.0436 0.042 Uiso 1 1 d R
C19 C 0.1284(3) -0.2671(5) -0.0634(4) 0.0397(9) Uani 1 1 d .
H19A H 0.0332 -0.2525 -0.0851 0.048 Uiso 1 1 d R
H19B H 0.1564 -0.2788 0.0289 0.048 Uiso 1 1 d R
H19C H 0.1519 -0.3585 -0.1060 0.048 Uiso 1 1 d R
C11 C 0.6877(3) -0.1193(5) 0.2095(4) 0.0383(8) Uani 1 1 d .
H11A H 0.7715 -0.1405 0.2671 0.046 Uiso 1 1 d R
H11B H 0.6942 -0.0236 0.1644 0.046 Uiso 1 1 d R
H11C H 0.6667 -0.2021 0.1476 0.046 Uiso 1 1 d R
C17 C 0.1979(3) -0.1269(4) -0.1079(3) 0.0264(7) Uani 1 1 d .
C10 C 0.5767(3) -0.1083(4) 0.2881(3) 0.0273(7) Uani 1 1 d .
C6 C 0.1720(3) 0.1346(4) 0.3350(3) 0.0289(7) Uani 1 1 d .
H6 H 0.1429 0.2375 0.3507 0.035 Uiso 1 1 d R
C8 C 0.2899(4) 0.3948(4) 0.2298(4) 0.0426(9) Uani 1 1 d .
H8A H 0.3493 0.4668 0.2006 0.051 Uiso 1 1 d R
H8B H 0.2766 0.4254 0.3140 0.051 Uiso 1 1 d R
H8C H 0.2055 0.3942 0.1696 0.051 Uiso 1 1 d R
C12 C 0.6089(4) 0.0275(5) 0.3840(4) 0.0421(9) Uani 1 1 d .
H12A H 0.6919 0.0073 0.4433 0.051 Uiso 1 1 d R
H12B H 0.5387 0.0395 0.4318 0.051 Uiso 1 1 d R
H12C H 0.6169 0.1209 0.3364 0.051 Uiso 1 1 d R
C13 C 0.5715(4) -0.2590(4) 0.3645(4) 0.0380(8) Uani 1 1 d .
H13A H 0.6562 -0.2760 0.4221 0.046 Uiso 1 1 d R
H13B H 0.5520 -0.3445 0.3052 0.046 Uiso 1 1 d R
H13C H 0.5026 -0.2505 0.4142 0.046 Uiso 1 1 d R
C20 C 0.1720(4) -0.1171(5) -0.2565(3) 0.0412(9) Uani 1 1 d .
H20A H 0.0786 -0.0994 -0.2907 0.049 Uiso 1 1 d R
H20B H 0.1990 -0.2123 -0.2912 0.049 Uiso 1 1 d R
H20C H 0.2233 -0.0327 -0.2806 0.049 Uiso 1 1 d R

loop_
_atom_site_aniso_label
_atom_site_aniso_U_11
_atom_site_aniso_U_22
_atom_site_aniso_U_33
_atom_site_aniso_U_23
_atom_site_aniso_U_13
_atom_site_aniso_U_12
S15 0.0221(4) 0.0263(4) 0.0214(4) -0.0015(3) 0.0062(3) 0.0015(3)
Cl21 0.0377(5) 0.0420(6) 0.0441(5) 0.0063(4) 0.0163(4) -0.0112(4)
N14 0.0226(12) 0.0178(14) 0.0217(12) -0.0002(9) 0.0042(10) 0.0023(9)
O16 0.0312(12) 0.0369(14) 0.0310(12) 0.0098(10) 0.0057(10) -0.0082(10)
C1 0.0254(16) 0.0257(18) 0.0212(15) -0.0028(11) 0.0046(12) -0.0011(12)
C5 0.0256(16) 0.041(2) 0.0267(16) -0.0057(13) 0.0088(13) 0.0002(13)
C9 0.0231(16) 0.0185(16) 0.0238(15) -0.0016(11) 0.0052(12) -0.0026(10)
C3 0.0280(15) 0.0240(16) 0.0223(14) -0.0012(13) 0.0071(11) -0.0008(13)
C2 0.0219(15) 0.0230(17) 0.0185(14) -0.0017(10) 0.0044(11) -0.0006(11)
C4 0.0264(15) 0.0307(19) 0.0225(14) 0.0046(12) 0.0069(12) -0.0031(13)
N7 0.0364(15) 0.0204(16) 0.0458(18) -0.0008(11) 0.0173(13) 0.0009(12)
C18 0.0314(18) 0.035(2) 0.0374(19) 0.0005(14) 0.0054(14) 0.0115(14)
C19 0.0265(17) 0.041(2) 0.050(2) 0.0033(17) 0.0034(15) -0.0079(15)
C11 0.0232(17) 0.045(2) 0.047(2) -0.0039(15) 0.0079(15) 0.0024(14)
C17 0.0209(14) 0.0302(19) 0.0275(15) 0.0012(12) 0.0033(12) 0.0032(12)
C10 0.0237(16) 0.0292(19) 0.0276(16) -0.0023(12) 0.0019(12) -0.0005(12)
C6 0.0274(17) 0.0300(19) 0.0293(17) -0.0085(13) 0.0058(13) 0.0045(13)
C8 0.044(2) 0.024(2) 0.061(3) -0.0008(16) 0.0148(19) 0.0021(15)
C12 0.0336(19) 0.046(2) 0.042(2) -0.0127(17) -0.0046(16) 0.0006(16)
C13 0.0366(19) 0.038(2) 0.035(2) 0.0059(15) -0.0028(15) 0.0032(15)
C20 0.034(2) 0.058(3) 0.0285(18) -0.0024(15) -0.0016(14) 0.0063(17)

loop_
_atom_type_symbol
_atom_type_description
_atom_type_scat_dispersion_real
_atom_type_scat_dispersion_imag
_atom_type_scat_source
C C 0.0033 0.0016 'International Tables Vol C Tables 4.2.6.8 and 6.1.1.4'
H H 0.0000 0.0000 'International Tables Vol C Tables 4.2.6.8 and 6.1.1.4'
Cl Cl 0.1484 0.1585 'International Tables Vol C Tables 4.2.6.8 and 6.1.1.4'
N N 0.0061 0.0033 'International Tables Vol C Tables 4.2.6.8 and 6.1.1.4'
O O 0.0106 0.0060 'International Tables Vol C Tables 4.2.6.8 and 6.1.1.4'
S S 0.1246 0.1234 'International Tables Vol C Tables 4.2.6.8 and 6.1.1.4'

loop_
_geom_angle_atom_site_label_1
_geom_angle_atom_site_label_2
_geom_angle_atom_site_label_3
_geom_angle
O16 S15 N14 109.97(13)
O16 S15 C17 105.19(14)
N14 S15 C17 103.88(13)
C9 N14 S15 119.87(19)
C9 N14 H14 117.3
S15 N14 H14 106.6
N7 C1 C6 119.8(3)
N7 C1 C2 121.7(3)
C6 C1 C2 118.5(3)
C4 C5 C6 118.7(3)
C4 C5 H5 120.2
C6 C5 H5 121.0
N14 C9 C2 110.6(2)
N14 C9 C10 110.5(2)
C2 C9 C10 114.4(2)
N14 C9 H9 102.5
C2 C9 H9 109.6
C10 C9 H9 108.5
C4 C3 C2 120.8(3)
C4 C3 H3 119.9
C2 C3 H3 119.3
C3 C2 C1 119.0(3)
C3 C2 C9 119.0(3)
C1 C2 C9 121.9(3)
C5 C4 C3 121.1(3)
C5 C4 Cl21 119.7(2)
C3 C4 Cl21 119.3(3)
C1 N7 C8 122.5(3)
C1 N7 H7 117.3
C8 N7 H7 115.5
C17 C18 H18A 109.5
C17 C18 H18B 108.8
H18A C18 H18B 109.5
C17 C18 H18C 110.1
H18A C18 H18C 109.5
H18B C18 H18C 109.5
C17 C19 H19A 109.5
C17 C19 H19B 109.4
H19A C19 H19B 109.5
C17 C19 H19C 109.4
H19A C19 H19C 109.5
H19B C19 H19C 109.5
C10 C11 H11A 109.4
C10 C11 H11B 110.1
H11A C11 H11B 109.5
C10 C11 H11C 108.8
H11A C11 H11C 109.5
H11B C11 H11C 109.5
C19 C17 C18 111.2(3)
C19 C17 C20 111.2(3)
C18 C17 C20 111.1(3)
C19 C17 S15 107.7(2)
C18 C17 S15 112.4(2)
C20 C17 S15 103.0(2)
C11 C10 C13 109.7(3)
C11 C10 C12 108.5(3)
C13 C10 C12 109.1(3)
C11 C10 C9 108.3(3)
C13 C10 C9 112.6(3)
C12 C10 C9 108.6(3)
C5 C6 C1 121.8(3)
C5 C6 H6 118.2
C1 C6 H6 120.0
N7 C8 H8A 109.9
N7 C8 H8B 108.9
H8A C8 H8B 109.5
N7 C8 H8C 109.6
H8A C8 H8C 109.5
H8B C8 H8C 109.5
C10 C12 H12A 109.4
C10 C12 H12B 110.0
H12A C12 H12B 109.5
C10 C12 H12C 109.0
H12A C12 H12C 109.5
H12B C12 H12C 109.5
C10 C13 H13A 109.7
C10 C13 H13B 109.6
H13A C13 H13B 109.5
C10 C13 H13C 109.1
H13A C13 H13C 109.5
H13B C13 H13C 109.5
C17 C20 H20A 110.1
C17 C20 H20B 109.6
H20A C20 H20B 109.5
C17 C20 H20C 108.7
H20A C20 H20C 109.5
H20B C20 H20C 109.5

loop_
_geom_bond_atom_site_label_1
_geom_bond_atom_site_label_2
_geom_bond_distance
S15 O16 1.498(2)
S15 N14 1.671(3)
S15 C17 1.852(3)
Cl21 C4 1.750(3)
N14 C9 1.493(4)
N14 H14 0.9693
C1 N7 1.381(4)
C1 C6 1.402(4)
C1 C2 1.412(4)
C5 C4 1.380(5)
C5 C6 1.384(5)
C5 H5 0.9600
C9 C2 1.525(4)
C9 C10 1.559(4)
C9 H9 1.0224
C3 C4 1.381(4)
C3 C2 1.393(4)
C3 H3 0.9601
N7 C8 1.445(5)
N7 H7 0.9409
C18 C17 1.524(5)
C18 H18A 0.9600
C18 H18B 0.9600
C18 H18C 0.9600
C19 C17 1.522(5)
C19 H19A 0.9600
C19 H19B 0.9600
C19 H19C 0.9600
C11 C10 1.535(5)
C11 H11A 0.9600
C11 H11B 0.9601
C11 H11C 0.9601
C17 C20 1.533(5)
C10 C13 1.534(5)
C10 C12 1.536(5)
C6 H6 0.9600
C8 H8A 0.9600
C8 H8B 0.9600
C8 H8C 0.9600
C12 H12A 0.9600
C12 H12B 0.9600
C12 H12C 0.9600
C13 H13A 0.9600
C13 H13B 0.9600
C13 H13C 0.9600
C20 H20A 0.9599
C20 H20B 0.9600
C20 H20C 0.9600
